data_7009143
loop_
_publ_author_name
'Zhou, Xiang-Ge'
'Huang, Jie-Sheng'
'Yu, Xiao-Qi'
'Zhou, Zhong-Yuan'
'Che, Chi-Ming'

_publ_section_title
;
 Binaphthyl Schiff base complexes of palladium(II). Structures and
 reactivities toward alkene epoxidation
;
_journal_issue 7
_journal_name_full 'Journal of the Chemical Society, Dalton Transactions'
_journal_page_first 1075
_journal_paper_doi 10.1039/a908917i
_journal_year 2000
_chemical_formula_sum 'C34.5 H19 Cl5 N2 O2 Pd'
_chemical_formula_weight 777.17
_chemical_name_systematic
; 
 ? 
;
_space_group_IT_number 2
_symmetry_cell_setting triclinic
_symmetry_space_group_name_Hall '-P 1'
_symmetry_space_group_name_H-M 'P -1'
_atom_sites_solution_hydrogens geom
_atom_sites_solution_primary direct
_atom_sites_solution_secondary difmap
_audit_creation_method SHELXL-97
_cell_angle_alpha 63.28(3)
_cell_angle_beta 71.03(3)
_cell_angle_gamma 75.74(3)
_cell_formula_units_Z 2
_cell_length_a 10.359(2)
_cell_length_b 13.218(3)
_cell_length_c 14.597(3)
_cell_measurement_reflns_used 'OMEGA SCANS'
_cell_measurement_temperature 293(2)
_cell_measurement_theta_max 25
_cell_measurement_theta_min 2
_cell_volume 1676.4(8)
_computing_cell_refinement 'SIMENS XSCANS'
_computing_data_collection 'SIMENS XSCANS'
_computing_data_reduction SHELXTL
_computing_molecular_graphics SHELXTL
_computing_publication_material SHELXTL
_computing_structure_refinement 'SHELXL-97 (Sheldrick, 1997)'
_computing_structure_solution 'SHELXS-97 (Sheldrick, 1990)'
_diffrn_ambient_temperature 293(2)
_diffrn_measured_fraction_theta_full 0.737
_diffrn_measured_fraction_theta_max 0.737
_diffrn_measurement_device_type 'SIMENS P4'
_diffrn_measurement_method 'OMEGA SCANS'
_diffrn_radiation_monochromator graphite
_diffrn_radiation_source 'fine-focus sealed tube'
_diffrn_radiation_type MoK\a
_diffrn_radiation_wavelength 0.71073
_diffrn_reflns_av_R_equivalents 0.0360
_diffrn_reflns_av_sigmaI/netI 0.0820
_diffrn_reflns_limit_h_max 12
_diffrn_reflns_limit_h_min -12
_diffrn_reflns_limit_k_max 0
_diffrn_reflns_limit_k_min -16
_diffrn_reflns_limit_l_max 16
_diffrn_reflns_limit_l_min -17
_diffrn_reflns_number 5104
_diffrn_reflns_theta_full 26.00
_diffrn_reflns_theta_max 26.00
_diffrn_reflns_theta_min 2.81
_diffrn_standards_decay_% 1.62
_diffrn_standards_interval_count 97
_diffrn_standards_number 3
_exptl_absorpt_coefficient_mu 0.986
_exptl_absorpt_correction_T_max 0.8909
_exptl_absorpt_correction_T_min 0.8123
_exptl_absorpt_correction_type SEMI-EMPIRICAL
_exptl_crystal_colour BLACK
_exptl_crystal_density_diffrn 1.540
_exptl_crystal_density_method 'not measured'
_exptl_crystal_description PRISM
_exptl_crystal_F_000 774
_exptl_crystal_size_max 0.22
_exptl_crystal_size_mid 0.18
_exptl_crystal_size_min 0.12
_refine_diff_density_max 0.961
_refine_diff_density_min -1.015
_refine_diff_density_rms 0.156
_refine_ls_extinction_coef 0.0000(4)
_refine_ls_extinction_expression Fc^*^=kFc[1+0.001xFc^2^\l^3^/sin(2\q)]^-1/4^
_refine_ls_extinction_method SHELXL
_refine_ls_goodness_of_fit_ref 1.165
_refine_ls_hydrogen_treatment mixed
_refine_ls_matrix_type full
_refine_ls_number_parameters 409
_refine_ls_number_reflns 4846
_refine_ls_number_restraints 2
_refine_ls_restrained_S_all 1.165
_refine_ls_R_factor_all 0.0949
_refine_ls_R_factor_gt 0.0733
_refine_ls_shift/su_max 0.014
_refine_ls_shift/su_mean 0.002
_refine_ls_structure_factor_coef Fsqd
_refine_ls_weighting_details 'calc w=1/[\s^2^(Fo^2^)+(0.1000P)^2^+0.0000P] where P=(Fo^2^+2Fc^2^)/3'
_refine_ls_weighting_scheme calc
_refine_ls_wR_factor_gt 0.1925
_refine_ls_wR_factor_ref 0.1997
_reflns_number_gt 4118
_reflns_number_total 4846
_reflns_threshold_expression >2sigma(I)
_cod_data_source_file a908917i.txt
_cod_data_source_block zx
_cod_depositor_comments
;
The following automatic conversions were performed:
'_symmetry_cell_setting' value 'Triclinic' changed to 'triclinic'
according to '/home/saulius/struct/CIF-dictionaries/cif_core.dic'
dictionary named 'cif_core.dic' version 2.4.1 from 2010-06-29.

Automatic conversion script
Id: cif_fix_enum 1527 2010-12-29 10:47:43Z saulius 
;
_cod_original_cell_volume 1676.4(6)
_cod_original_sg_symbol_H-M P-1
_cod_original_formula_sum 'C34.50 H19 Cl5 N2 O2 Pd'
_cod_database_code 7009143

loop_
_symmetry_equiv_pos_as_xyz
'x, y, z'
'-x, -y, -z'

loop_
_atom_site_label
_atom_site_type_symbol
_atom_site_fract_x
_atom_site_fract_y
_atom_site_fract_z
_atom_site_U_iso_or_equiv
_atom_site_adp_type
_atom_site_occupancy
_atom_site_symmetry_multiplicity
_atom_site_calc_flag
_atom_site_refinement_flags
_atom_site_disorder_assembly
_atom_site_disorder_group
Pd1 Pd 0.51979(3) -0.22129(2) -0.069622(19) 0.02937(7) Uani 1 1 d . . .
Cl1 Cl -0.15779(11) 0.03156(12) -0.14153(10) 0.0735(5) Uani 1 1 d . . .
Cl2 Cl 0.34984(13) -0.01667(12) -0.38405(8) 0.0707(5) Uani 1 1 d . . .
Cl3 Cl 1.24535(12) -0.40746(12) -0.14936(10) 0.0765(5) Uani 1 1 d . . .
Cl4 Cl 0.87713(12) -0.16309(11) -0.38313(8) 0.0630(4) Uani 1 1 d . . .
C1 C 0.4176(3) -0.3924(3) 0.2059(2) 0.0270(9) Uani 1 1 d . . .
C2 C 0.3666(3) -0.3844(3) 0.1266(3) 0.0349(10) Uani 1 1 d . . .
C3 C 0.3333(4) -0.4832(3) 0.1263(3) 0.0412(11) Uani 1 1 d . . .
H3A H 0.2973 -0.4769 0.0731 0.049 Uiso 1 1 calc R . .
C4 C 0.3558(4) -0.5874(3) 0.2063(3) 0.0414(11) Uani 1 1 d . . .
H4A H 0.3350 -0.6519 0.2062 0.050 Uiso 1 1 calc R . .
C5 C 0.4087(4) -0.5993(3) 0.2873(3) 0.0412(12) Uani 1 1 d . . .
C6 C 0.4368(5) -0.7064(4) 0.3690(3) 0.0618(16) Uani 1 1 d . . .
H6A H 0.4156 -0.7712 0.3698 0.074 Uiso 1 1 calc R . .
C7 C 0.4924(5) -0.7185(4) 0.4449(3) 0.0708(17) Uani 1 1 d . . .
H7A H 0.5075 -0.7899 0.4981 0.085 Uiso 1 1 calc R . .
C8 C 0.5268(5) -0.6221(4) 0.4422(3) 0.0592(15) Uani 1 1 d . . .
H8A H 0.5679 -0.6309 0.4937 0.071 Uiso 1 1 calc R . .
C9 C 0.5030(4) -0.5132(3) 0.3667(3) 0.0498(13) Uani 1 1 d . . .
H9A H 0.5265 -0.4503 0.3678 0.060 Uiso 1 1 calc R . .
C10 C 0.4423(3) -0.5007(3) 0.2881(2) 0.0333(10) Uani 1 1 d . . .
C11 C 0.4467(3) -0.2865(2) 0.2055(2) 0.0265(9) Uani 1 1 d . . .
C12 C 0.5507(3) -0.2267(3) 0.1261(2) 0.0305(10) Uani 1 1 d . . .
C13 C 0.5854(4) -0.1285(3) 0.1246(3) 0.0415(12) Uani 1 1 d . . .
H13A H 0.6577 -0.0909 0.0718 0.050 Uiso 1 1 calc R . .
C14 C 0.5124(4) -0.0898(3) 0.2006(3) 0.0402(12) Uani 1 1 d . . .
H14A H 0.5364 -0.0262 0.2002 0.048 Uiso 1 1 calc R . .
C15 C 0.4004(4) -0.1444(3) 0.2807(2) 0.0346(10) Uani 1 1 d . . .
C16 C 0.3164(4) -0.0993(3) 0.3572(2) 0.0401(11) Uani 1 1 d . . .
H16A H 0.3379 -0.0348 0.3568 0.048 Uiso 1 1 calc R . .
C17 C 0.2065(4) -0.1503(3) 0.4294(3) 0.0508(14) Uani 1 1 d . . .
H17A H 0.1529 -0.1216 0.4793 0.061 Uiso 1 1 calc R . .
C18 C 0.1730(4) -0.2474(3) 0.4291(3) 0.0483(14) Uani 1 1 d . . .
H18A H 0.0961 -0.2810 0.4785 0.058 Uiso 1 1 calc R . .
C19 C 0.2505(4) -0.2931(3) 0.3584(3) 0.0402(12) Uani 1 1 d . . .
H19A H 0.2264 -0.3574 0.3603 0.048 Uiso 1 1 calc R . .
C20 C 0.3675(3) -0.2430(3) 0.2820(2) 0.0327(10) Uani 1 1 d . . .
N1 N 0.3503(3) -0.2783(2) 0.0375(2) 0.0340(9) Uani 1 1 d . . .
C21 C 0.2270(3) -0.2380(3) 0.0234(3) 0.0389(11) Uani 1 1 d . . .
H21A H 0.1540 -0.2688 0.0801 0.047 Uiso 1 1 calc R . .
C22 C 0.1937(3) -0.1509(3) -0.0713(2) 0.0337(11) Uani 1 1 d . . .
C23 C 0.0557(4) -0.1042(3) -0.0619(3) 0.0425(12) Uani 1 1 d . . .
H23A H -0.0065 -0.1238 0.0041 0.051 Uiso 1 1 calc R . .
C24 C 0.0134(4) -0.0285(3) -0.1525(3) 0.0443(13) Uani 1 1 d . . .
C25 C 0.1017(4) -0.0043(3) -0.2518(3) 0.0506(13) Uani 1 1 d . . .
H25A H 0.0701 0.0422 -0.3123 0.061 Uiso 1 1 calc R . .
C26 C 0.2368(4) -0.0498(3) -0.2599(3) 0.0452(13) Uani 1 1 d . . .
C27 C 0.2913(3) -0.1260(3) -0.1683(3) 0.0341(10) Uani 1 1 d . . .
O1 O 0.4211(2) -0.1643(2) -0.18439(18) 0.0426(8) Uani 1 1 d . . .
N2 N 0.6223(3) -0.2559(2) 0.0370(2) 0.0343(9) Uani 1 1 d . . .
C28 C 0.7536(3) -0.2824(3) 0.0242(3) 0.0374(11) Uani 1 1 d . . .
H28A H 0.7907 -0.2987 0.0801 0.045 Uiso 1 1 calc R . .
C29 C 0.8473(3) -0.2882(3) -0.0732(3) 0.0387(11) Uani 1 1 d . . .
C30 C 0.9817(4) -0.3433(3) -0.0663(3) 0.0455(12) Uani 1 1 d . . .
H30A H 1.0036 -0.3804 -0.0011 0.055 Uiso 1 1 calc R . .
C31 C 1.0798(4) -0.3417(4) -0.1574(3) 0.0506(14) Uani 1 1 d . . .
C32 C 1.0479(4) -0.2834(3) -0.2552(3) 0.0504(14) Uani 1 1 d . . .
H32A H 1.1159 -0.2788 -0.3167 0.060 Uiso 1 1 calc R . .
C33 C 0.9161(4) -0.2323(3) -0.2618(3) 0.0425(12) Uani 1 1 d . . .
C34 C 0.8102(4) -0.2308(3) -0.1712(3) 0.0358(11) Uani 1 1 d . . .
O2 O 0.6898(2) -0.1780(2) -0.18467(18) 0.0378(8) Uani 1 1 d . . .
C35 C -0.8637(11) 0.4004(10) -0.3938(8) 0.154(14) Uiso 0.25 1 d PD . .
Cl5 Cl -1.0092(7) 0.4804(6) -0.3425(5) 0.102(2) Uiso 0.25 1 d PD A 1
Cl6 Cl -0.7862(6) 0.2894(5) -0.2973(5) 0.0951(19) Uiso 0.25 1 d PD A 1
Cl5' Cl -0.8680(9) 0.2575(8) -0.2671(7) 0.131(3) Uiso 0.25 1 d P A 2
Cl6' Cl -0.9566(13) 0.4620(11) -0.2837(10) 0.188(5) Uiso 0.25 1 d P A 2

loop_
_atom_site_aniso_label
_atom_site_aniso_U_11
_atom_site_aniso_U_22
_atom_site_aniso_U_33
_atom_site_aniso_U_23
_atom_site_aniso_U_13
_atom_site_aniso_U_12
Pd1 0.02488(10) 0.03412(10) 0.02995(9) -0.01473(7) -0.00621(7) -0.00207(9)
Cl1 0.0416(5) 0.0844(8) 0.0733(6) -0.0181(6) -0.0263(4) 0.0176(5)
Cl2 0.0680(7) 0.0831(8) 0.0379(4) -0.0118(5) -0.0124(4) 0.0043(6)
Cl3 0.0368(5) 0.0987(8) 0.0840(7) -0.0447(6) -0.0096(5) 0.0175(6)
Cl4 0.0518(6) 0.0760(7) 0.0419(4) -0.0222(4) 0.0007(4) 0.0054(5)
C1 0.0222(13) 0.0252(13) 0.0282(12) -0.0103(10) -0.0019(11) -0.0003(12)
C2 0.0239(14) 0.0436(16) 0.0427(14) -0.0239(11) -0.0068(11) -0.0024(13)
C3 0.0494(17) 0.0387(15) 0.0515(14) -0.0242(11) -0.0223(12) -0.0069(14)
C4 0.0431(17) 0.0370(16) 0.0535(16) -0.0234(12) -0.0179(13) -0.0025(14)
C5 0.0421(17) 0.0294(16) 0.0510(17) -0.0144(13) -0.0174(14) 0.0019(15)
C6 0.096(3) 0.0289(18) 0.058(2) -0.0139(15) -0.020(2) -0.008(2)
C7 0.116(3) 0.040(2) 0.0574(19) -0.0075(17) -0.0516(18) 0.006(2)
C8 0.084(2) 0.051(2) 0.0461(16) -0.0157(15) -0.0417(15) 0.012(2)
C9 0.071(2) 0.0409(17) 0.0486(16) -0.0217(12) -0.0246(15) -0.0044(17)
C10 0.0290(15) 0.0319(15) 0.0413(14) -0.0199(11) -0.0142(11) 0.0101(13)
C11 0.0255(13) 0.0229(13) 0.0334(12) -0.0125(10) -0.0093(10) -0.0020(11)
C12 0.0264(14) 0.0369(15) 0.0308(12) -0.0175(10) -0.0106(10) 0.0045(13)
C13 0.0336(17) 0.0412(16) 0.0488(17) -0.0210(13) 0.0000(14) -0.0109(14)
C14 0.0472(19) 0.0309(15) 0.0436(15) -0.0169(12) -0.0105(14) -0.0035(15)
C15 0.0382(16) 0.0342(15) 0.0328(13) -0.0158(11) -0.0112(12) 0.0009(14)
C16 0.0557(19) 0.0365(15) 0.0364(13) -0.0217(11) -0.0188(13) 0.0042(15)
C17 0.063(2) 0.0453(17) 0.0470(16) -0.0300(13) -0.0040(17) -0.0007(18)
C18 0.044(2) 0.0517(19) 0.0416(16) -0.0221(14) 0.0020(15) -0.0037(17)
C19 0.0346(17) 0.0420(17) 0.0408(16) -0.0160(13) -0.0039(13) -0.0080(15)
C20 0.0377(16) 0.0284(14) 0.0338(13) -0.0147(10) -0.0127(11) 0.0026(13)
N1 0.0267(12) 0.0368(14) 0.0364(12) -0.0131(10) -0.0095(10) -0.0015(11)
C21 0.0260(15) 0.0511(18) 0.0406(15) -0.0208(13) -0.0028(12) -0.0091(14)
C22 0.0387(16) 0.0322(16) 0.0267(13) -0.0071(11) -0.0100(11) -0.0051(14)
C23 0.0345(16) 0.0413(18) 0.0471(17) -0.0094(14) -0.0169(13) -0.0038(15)
C24 0.0340(16) 0.047(2) 0.0479(16) -0.0149(14) -0.0227(13) 0.0107(16)
C25 0.059(2) 0.044(2) 0.0514(17) -0.0118(15) -0.0313(14) 0.0002(17)
C26 0.051(2) 0.0412(19) 0.0323(15) -0.0073(14) -0.0085(14) -0.0027(17)
C27 0.0323(14) 0.0321(14) 0.0498(14) -0.0217(11) -0.0192(11) -0.0015(12)
O1 0.0368(12) 0.0525(13) 0.0365(10) -0.0181(9) -0.0075(9) -0.0039(11)
N2 0.0248(12) 0.0445(14) 0.0347(11) -0.0203(10) -0.0015(10) -0.0052(11)
C28 0.0297(15) 0.0452(17) 0.0444(14) -0.0213(12) -0.0124(12) -0.0055(13)
C29 0.0298(16) 0.0459(16) 0.0507(15) -0.0310(11) -0.0068(12) -0.0038(14)
C30 0.0379(18) 0.0527(18) 0.0506(16) -0.0299(13) -0.0109(14) 0.0046(16)
C31 0.0284(17) 0.063(2) 0.0560(19) -0.0302(15) -0.0008(15) 0.0020(17)
C32 0.041(2) 0.058(2) 0.0470(17) -0.0282(14) 0.0088(16) -0.0101(17)
C33 0.0338(17) 0.0494(18) 0.0463(16) -0.0241(13) -0.0042(13) -0.0062(15)
C34 0.0334(16) 0.0364(15) 0.0411(14) -0.0217(11) -0.0010(12) -0.0091(13)
O2 0.0328(11) 0.0426(12) 0.0352(10) -0.0166(8) -0.0033(9) -0.0047(10)

loop_
_atom_type_symbol
_atom_type_description
_atom_type_scat_dispersion_real
_atom_type_scat_dispersion_imag
_atom_type_scat_source
C C 0.0033 0.0016 'International Tables Vol C Tables 4.2.6.8 and 6.1.1.4'
H H 0.0000 0.0000 'International Tables Vol C Tables 4.2.6.8 and 6.1.1.4'
N N 0.0061 0.0033 'International Tables Vol C Tables 4.2.6.8 and 6.1.1.4'
O O 0.0106 0.0060 'International Tables Vol C Tables 4.2.6.8 and 6.1.1.4'
Cl Cl 0.1484 0.1585 'International Tables Vol C Tables 4.2.6.8 and 6.1.1.4'
Pd Pd -0.9988 1.0072 'International Tables Vol C Tables 4.2.6.8 and 6.1.1.4'

loop_
_geom_angle_atom_site_label_1
_geom_angle_atom_site_label_2
_geom_angle_atom_site_label_3
_geom_angle
_geom_angle_site_symmetry_1
_geom_angle_site_symmetry_3
_geom_angle_publ_flag
N1 Pd1 N2 94.14(12) . . ?
N1 Pd1 O2 172.67(14) . . ?
N2 Pd1 O2 89.96(11) . . ?
N1 Pd1 O1 89.93(11) . . ?
N2 Pd1 O1 172.16(12) . . ?
O2 Pd1 O1 86.74(10) . . ?
C2 C1 C10 120.2(4) . . ?
C2 C1 C11 119.6(3) . . ?
C10 C1 C11 120.2(3) . . ?
C1 C2 C3 121.1(3) . . ?
C1 C2 N1 122.1(4) . . ?
C3 C2 N1 116.7(4) . . ?
C4 C3 C2 118.6(4) . . ?
C3 C4 C5 122.0(4) . . ?
C4 C5 C6 123.1(4) . . ?
C4 C5 C10 119.7(3) . . ?
C6 C5 C10 117.2(4) . . ?
C7 C6 C5 123.2(5) . . ?
C6 C7 C8 118.4(4) . . ?
C7 C8 C9 123.3(5) . . ?
C8 C9 C10 118.1(4) . . ?
C9 C10 C1 121.8(4) . . ?
C9 C10 C5 119.9(3) . . ?
C1 C10 C5 118.3(4) . . ?
C12 C11 C20 118.5(3) . . ?
C12 C11 C1 119.4(3) . . ?
C20 C11 C1 122.0(3) . . ?
C11 C12 C13 121.5(3) . . ?
C11 C12 N2 121.8(4) . . ?
C13 C12 N2 116.6(3) . . ?
C14 C13 C12 119.6(3) . . ?
C13 C14 C15 121.2(4) . . ?
C14 C15 C20 118.7(3) . . ?
C14 C15 C16 121.6(4) . . ?
C20 C15 C16 119.6(3) . . ?
C17 C16 C15 120.2(4) . . ?
C16 C17 C18 119.9(4) . . ?
C19 C18 C17 121.7(4) . . ?
C18 C19 C20 120.3(4) . . ?
C11 C20 C19 121.3(4) . . ?
C11 C20 C15 120.3(3) . . ?
C19 C20 C15 118.3(3) . . ?
C21 N1 C2 117.9(3) . . ?
C21 N1 Pd1 124.0(2) . . ?
C2 N1 Pd1 116.9(2) . . ?
N1 C21 C22 125.9(3) . . ?
C27 C22 C23 123.1(3) . . ?
C27 C22 C21 120.6(3) . . ?
C23 C22 C21 115.9(3) . . ?
C24 C23 C22 118.8(3) . . ?
C25 C24 C23 121.5(3) . . ?
C25 C24 Cl1 119.2(3) . . ?
C23 C24 Cl1 119.2(3) . . ?
C26 C25 C24 118.9(4) . . ?
C25 C26 C27 123.0(3) . . ?
C25 C26 Cl2 119.3(3) . . ?
C27 C26 Cl2 117.7(3) . . ?
O1 C27 C22 127.3(3) . . ?
O1 C27 C26 118.2(3) . . ?
C22 C27 C26 114.5(3) . . ?
C27 O1 Pd1 120.9(2) . . ?
C28 N2 C12 115.9(3) . . ?
C28 N2 Pd1 125.3(3) . . ?
C12 N2 Pd1 117.5(2) . . ?
N2 C28 C29 123.7(4) . . ?
C30 C29 C34 121.8(3) . . ?
C30 C29 C28 116.2(3) . . ?
C34 C29 C28 121.6(3) . . ?
C31 C30 C29 119.4(4) . . ?
C30 C31 C32 120.2(4) . . ?
C30 C31 Cl3 119.5(3) . . ?
C32 C31 Cl3 120.3(3) . . ?
C33 C32 C31 120.4(3) . . ?
C32 C33 C34 122.2(4) . . ?
C32 C33 Cl4 119.9(3) . . ?
C34 C33 Cl4 117.9(3) . . ?
O2 C34 C29 125.8(3) . . ?
O2 C34 C33 118.3(3) . . ?
C29 C34 C33 115.9(3) . . ?
C34 O2 Pd1 121.49(19) . . ?
Cl6 C35 Cl5 114.2(7) . . ?
Cl6 C35 Cl5' 28.2(4) . . ?
Cl5 C35 Cl5' 98.8(5) . . ?
Cl6 C35 Cl6' 86.1(7) . . ?
Cl5 C35 Cl6' 32.4(5) . . ?
Cl5' C35 Cl6' 80.8(6) . . ?

loop_
_geom_bond_atom_site_label_1
_geom_bond_atom_site_label_2
_geom_bond_distance
_geom_bond_site_symmetry_2
_geom_bond_publ_flag
Pd1 N1 1.975(3) . ?
Pd1 N2 1.989(3) . ?
Pd1 O2 1.990(2) . ?
Pd1 O1 2.004(3) . ?
Cl1 C24 1.743(4) . ?
Cl2 C26 1.734(4) . ?
Cl3 C31 1.736(4) . ?
Cl4 C33 1.721(4) . ?
C1 C2 1.374(6) . ?
C1 C10 1.424(4) . ?
C1 C11 1.500(5) . ?
C2 C3 1.433(6) . ?
C2 N1 1.440(4) . ?
C3 C4 1.373(4) . ?
C4 C5 1.391(6) . ?
C5 C6 1.419(5) . ?
C5 C10 1.436(6) . ?
C6 C7 1.339(8) . ?
C7 C8 1.387(8) . ?
C8 C9 1.387(5) . ?
C9 C10 1.408(6) . ?
C11 C12 1.384(4) . ?
C11 C20 1.414(5) . ?
C12 C13 1.420(6) . ?
C12 N2 1.439(5) . ?
C13 C14 1.357(6) . ?
C14 C15 1.417(5) . ?
C15 C20 1.417(6) . ?
C15 C16 1.439(5) . ?
C16 C17 1.350(5) . ?
C17 C18 1.410(7) . ?
C18 C19 1.364(6) . ?
C19 C20 1.415(5) . ?
N1 C21 1.302(4) . ?
C21 C22 1.427(4) . ?
C22 C27 1.396(4) . ?
C22 C23 1.399(5) . ?
C23 C24 1.384(5) . ?
C24 C25 1.380(5) . ?
C25 C26 1.370(6) . ?
C26 C27 1.455(5) . ?
C27 O1 1.299(4) . ?
N2 C28 1.291(4) . ?
C28 C29 1.460(5) . ?
C29 C30 1.416(5) . ?
C29 C34 1.417(5) . ?
C30 C31 1.381(5) . ?
C31 C32 1.392(6) . ?
C32 C33 1.380(5) . ?
C33 C34 1.421(5) . ?
C34 O2 1.300(4) . ?
C35 Cl6 1.754(11) . ?
C35 Cl5 1.773(11) . ?
C35 Cl5' 1.958(12) . ?
C35 Cl6' 1.99(2) . ?
